data_7721090
loop_
_publ_author_name
'Wang, Huanzhou'
'Petrov, Andrey A.'
'Petrov, Andrey V.'
'Li, Mingming'
'Fateev, Sergey A.'

_publ_section_title
;
 Crystal structure and properties of acetamidinium lead bromide: a new
 member of the A<sub>3</sub>PbBr<sub>5</sub> halide family.
;
_journal_issue 20
_journal_name_full 'Dalton transactions (Cambridge, England : 2003)'
_journal_page_first 7918
_journal_page_last 7925
_journal_paper_doi 10.1039/d6dt00721j
_journal_volume 55
_journal_year 2026
_chemical_formula_moiety 'Br5 Pb, 3(C2 H7 N2)'
_chemical_formula_sum 'C6 H21 Br5 N6 Pb'
_chemical_formula_weight 784.03
_chemical_name_common 'Acetamidinium lead bromide'
_chemical_name_systematic 'Acetamidinium bromoplumbate'
_space_group_crystal_system monoclinic
_space_group_IT_number 14
_space_group_name_Hall '-P 2ybc'
_space_group_name_H-M_alt 'P 1 21/c 1'
_atom_sites_solution_hydrogens geom
_atom_sites_solution_primary dual
_audit_creation_date 2024-11-01
_audit_creation_method
;
Olex2 1.5
(compiled 2024.02.16 svn.r378c4104 for OlexSys, GUI svn.r6928)
;
_audit_update_record
;
2026-03-25 deposited with the CCDC.	2026-04-28 downloaded from the CCDC.
;
_cell_angle_alpha 90
_cell_angle_beta 100.272(6)
_cell_angle_gamma 90
_cell_formula_units_Z 4
_cell_length_a 18.550(3)
_cell_length_b 9.2337(15)
_cell_length_c 11.9729(18)
_cell_measurement_reflns_used 9572
_cell_measurement_temperature 298(2)
_cell_measurement_theta_max 30.30
_cell_measurement_theta_min 2.80
_cell_volume 2017.9(6)
_computing_cell_refinement 'SAINT V8.40B (?, 2016)'
_computing_data_collection 'Apex3 (Bruker 2018)'
_computing_data_reduction 'SAINT V8.40B (?, 2016)'
_computing_molecular_graphics 'Olex2 1.5 (Dolomanov et al., 2009)'
_computing_publication_material 'Olex2 1.5 (Dolomanov et al., 2009)'
_computing_structure_refinement 'SHELXL 2019/2 (Sheldrick, 2015)'
_computing_structure_solution 'ShelXT 2014'
_diffrn_ambient_temperature 298(2)
_diffrn_detector 'Bruker PHOTON II area detector'
_diffrn_detector_area_resol_mean 7.9
_diffrn_detector_type 'CMOS area detector'
_diffrn_measured_fraction_theta_full 0.998
_diffrn_measured_fraction_theta_max 0.998
_diffrn_measurement_device 'three-circle diffractometer'
_diffrn_measurement_device_type 'Bruker D8 VENTURE'
_diffrn_measurement_method '\w and \f scans'
_diffrn_radiation_monochromator 'mirror optics'
_diffrn_radiation_probe x-ray
_diffrn_radiation_type MoK\a
_diffrn_radiation_wavelength 0.71073
_diffrn_reflns_av_R_equivalents 0.0823
_diffrn_reflns_av_unetI/netI 0.0376
_diffrn_reflns_Laue_measured_fraction_full 0.998
_diffrn_reflns_Laue_measured_fraction_max 0.998
_diffrn_reflns_limit_h_max 26
_diffrn_reflns_limit_h_min -26
_diffrn_reflns_limit_k_max 13
_diffrn_reflns_limit_k_min -13
_diffrn_reflns_limit_l_max 17
_diffrn_reflns_limit_l_min -17
_diffrn_reflns_number 76176
_diffrn_reflns_point_group_measured_fraction_full 0.998
_diffrn_reflns_point_group_measured_fraction_max 0.998
_diffrn_reflns_theta_full 25.242
_diffrn_reflns_theta_max 30.488
_diffrn_reflns_theta_min 2.803
_diffrn_source 'microfocus sealed X-ray tube'
_diffrn_source_current 1.0
_diffrn_source_power 0.05
_diffrn_source_type 'Incoatec I\ms'
_diffrn_source_voltage 50.0
_diffrn_standards_number 0
_exptl_absorpt_coefficient_mu 18.256
_exptl_absorpt_correction_T_max 0.7461
_exptl_absorpt_correction_T_min 0.3233
_exptl_absorpt_correction_type multi-scan
_exptl_absorpt_process_details
;
SADABS-2016/2 (Bruker,2016/2) was used for absorption correction.
wR2(int) was 0.1355 before and 0.0625 after correction.
The Ratio of minimum to maximum transmission is 0.4333.
The \l/2 correction factor is Not present.
;
_exptl_crystal_colour colourless
_exptl_crystal_colour_primary colourless
_exptl_crystal_density_diffrn 2.581
_exptl_crystal_description block
_exptl_crystal_F_000 1424
_exptl_crystal_preparation Luminescent
_exptl_crystal_size_max 0.26
_exptl_crystal_size_mid 0.24
_exptl_crystal_size_min 0.19
_refine_diff_density_max 2.597
_refine_diff_density_min -2.224
_refine_diff_density_rms 0.223
_refine_ls_extinction_coef 0.00194(17)
_refine_ls_extinction_expression Fc^*^=kFc[1+0.001xFc^2^\l^3^/sin(2\q)]^-1/4^
_refine_ls_extinction_method 'SHELXL-2019/2 (Sheldrick 2019)'
_refine_ls_goodness_of_fit_ref 1.069
_refine_ls_hydrogen_treatment constr
_refine_ls_matrix_type full
_refine_ls_number_parameters 167
_refine_ls_number_reflns 6140
_refine_ls_number_restraints 0
_refine_ls_restrained_S_all 1.069
_refine_ls_R_factor_all 0.0648
_refine_ls_R_factor_gt 0.0424
_refine_ls_shift/su_max 0.001
_refine_ls_shift/su_mean 0.000
_refine_ls_structure_factor_coef Fsqd
_refine_ls_weighting_details 'w=1/[\s^2^(Fo^2^)+(0.0584P)^2^+9.1527P] where P=(Fo^2^+2Fc^2^)/3'
_refine_ls_weighting_scheme calc
_refine_ls_wR_factor_gt 0.1116
_refine_ls_wR_factor_ref 0.1222
_reflns_Friedel_coverage 0.000
_reflns_number_gt 4633
_reflns_number_total 6140
_reflns_threshold_expression 'I > 2\s(I)'
_cod_data_source_file d6dt00721j2.cif
_cod_data_source_block mo_cxy2067_0ma
_cod_database_code 7721090
_shelx_shelxl_version_number 2019/2
_shelx_space_group_comment
;
The symmetry employed for this shelxl refinement is uniquely defined
by the following loop, which should always be used as a source of
symmetry information in preference to the above space-group names.
They are only intended as comments.
;
_olex2_refinement_description
;
1. Fixed Uiso
 At 1.2 times of:
  All N(H,H) groups
 At 1.5 times of:
  All C(H,H,H) groups
2.a X=CH2 refined with riding coordinates:
 N2(H2A,H2B), N4(H4A,H4B), N6(H6A,H6B), N1(H1A,H1B), N3(H3A,H3B), N5(H5A,H5B)
2.b Idealised Me refined as rotating group:
 C4(H4C,H4D,H4E), C2(H2C,H2D,H2E), C6(H6C,H6D,H6E)
;
_olex2_submission_special_instructions 'No special instructions were received'

loop_
_space_group_symop_operation_xyz
'x, y, z'
'-x, y+1/2, -z+1/2'
'-x, -y, -z'
'x, -y-1/2, z-1/2'

loop_
_atom_site_label
_atom_site_type_symbol
_atom_site_fract_x
_atom_site_fract_y
_atom_site_fract_z
_atom_site_U_iso_or_equiv
_atom_site_adp_type
_atom_site_occupancy
_atom_site_site_symmetry_order
_atom_site_calc_flag
_atom_site_refinement_flags_posn
_atom_site_refinement_flags_adp
_atom_site_refinement_flags_occupancy
_atom_site_disorder_assembly
_atom_site_disorder_group
Pb1 Pb 0.22891(2) 0.23165(3) 0.30684(2) 0.03184(10) Uani 1 1 d . . . . .
Br1 Br 0.21997(5) 0.20177(10) 0.05380(6) 0.0496(2) Uani 1 1 d . . . . .
Br2 Br 0.12580(5) -0.01430(11) 0.30297(8) 0.0600(2) Uani 1 1 d . . . . .
Br3 Br 0.36465(5) 0.03940(11) 0.36441(9) 0.0624(3) Uani 1 1 d . . . . .
Br4 Br 0.11398(5) 0.45154(10) 0.24793(8) 0.0558(2) Uani 1 1 d . . . . .
Br5 Br 0.33967(6) 0.47102(11) 0.31074(9) 0.0638(3) Uani 1 1 d . . . . .
N2 N 0.0864(4) 0.5851(8) 0.5171(6) 0.0522(17) Uani 1 1 d . . . . .
H2A H 0.104422 0.529738 0.471321 0.063 Uiso 1 1 calc R U . . .
H2B H 0.101609 0.578369 0.589090 0.063 Uiso 1 1 calc R U . . .
N4 N 0.2324(5) 0.8919(9) 0.5614(6) 0.069(2) Uani 1 1 d . . . . .
H4A H 0.202721 0.942855 0.513652 0.083 Uiso 1 1 calc R U . . .
H4B H 0.245626 0.921770 0.630078 0.083 Uiso 1 1 calc R U . . .
N6 N 0.4105(5) 0.2397(13) 0.6073(10) 0.098(4) Uani 1 1 d . . . . .
H6A H 0.383579 0.251638 0.658078 0.117 Uiso 1 1 calc R U . . .
H6B H 0.396445 0.182473 0.550962 0.117 Uiso 1 1 calc R U . . .
N1 N 0.0119(4) 0.6906(8) 0.3669(6) 0.0514(17) Uani 1 1 d . . . . .
H1A H 0.029623 0.635726 0.320534 0.062 Uiso 1 1 calc R U . . .
H1B H -0.021488 0.752985 0.341468 0.062 Uiso 1 1 calc R U . . .
C1 C 0.0358(4) 0.6792(8) 0.4774(6) 0.0391(15) Uani 1 1 d . . . . .
N3 N 0.2382(5) 0.7209(8) 0.4256(7) 0.062(2) Uani 1 1 d . . . . .
H3A H 0.208618 0.769930 0.376290 0.074 Uiso 1 1 calc R U . . .
H3B H 0.255459 0.639807 0.406788 0.074 Uiso 1 1 calc R U . . .
C3 C 0.2572(5) 0.7702(9) 0.5300(7) 0.0487(19) Uani 1 1 d . . . . .
C4 C 0.3099(7) 0.6831(13) 0.6134(10) 0.084(3) Uani 1 1 d . . . . .
H4C H 0.355619 0.733816 0.631497 0.126 Uiso 1 1 calc R U . . .
H4D H 0.317704 0.590736 0.580688 0.126 Uiso 1 1 calc R U . . .
H4E H 0.289924 0.668934 0.681242 0.126 Uiso 1 1 calc R U . . .
C5 C 0.4718(5) 0.3077(12) 0.6155(8) 0.059(2) Uani 1 1 d . . . . .
N5 N 0.4943(5) 0.3957(12) 0.7010(8) 0.088(3) Uani 1 1 d . . . . .
H5A H 0.467873 0.408539 0.752330 0.105 Uiso 1 1 calc R U . . .
H5B H 0.535355 0.440414 0.705474 0.105 Uiso 1 1 calc R U . . .
C2 C 0.0039(6) 0.7737(11) 0.5539(9) 0.064(3) Uani 1 1 d . . . . .
H2C H 0.001151 0.722477 0.622841 0.095 Uiso 1 1 calc R U . . .
H2D H -0.044470 0.802380 0.517989 0.095 Uiso 1 1 calc R U . . .
H2E H 0.033979 0.858145 0.571149 0.095 Uiso 1 1 calc R U . . .
C6 C 0.5172(6) 0.2865(11) 0.5299(9) 0.063(2) Uani 1 1 d . . . . .
H6C H 0.543134 0.196462 0.543474 0.095 Uiso 1 1 calc R U . . .
H6D H 0.551617 0.364630 0.533321 0.095 Uiso 1 1 calc R U . . .
H6E H 0.486716 0.284312 0.456082 0.095 Uiso 1 1 calc R U . . .

loop_
_atom_site_aniso_label
_atom_site_aniso_U_11
_atom_site_aniso_U_22
_atom_site_aniso_U_33
_atom_site_aniso_U_23
_atom_site_aniso_U_13
_atom_site_aniso_U_12
Pb1 0.03314(15) 0.03554(15) 0.02704(13) -0.00094(9) 0.00587(9) -0.00126(10)
Br1 0.0581(5) 0.0629(5) 0.0284(3) -0.0026(3) 0.0097(3) -0.0071(4)
Br2 0.0612(6) 0.0588(5) 0.0548(5) 0.0051(4) -0.0039(4) -0.0142(4)
Br3 0.0542(6) 0.0608(6) 0.0723(6) 0.0043(5) 0.0114(5) 0.0091(4)
Br4 0.0555(5) 0.0586(5) 0.0524(5) -0.0010(4) 0.0074(4) 0.0116(4)
Br5 0.0641(6) 0.0579(6) 0.0706(6) -0.0072(4) 0.0149(5) -0.0118(4)
N2 0.047(4) 0.061(5) 0.049(4) 0.003(3) 0.006(3) 0.000(3)
N4 0.104(7) 0.057(5) 0.045(4) -0.012(3) 0.012(4) 0.018(5)
N6 0.037(5) 0.166(12) 0.090(8) 0.002(7) 0.012(5) -0.019(6)
N1 0.065(5) 0.047(4) 0.041(3) 0.004(3) 0.007(3) 0.001(3)
C1 0.038(4) 0.041(4) 0.038(3) -0.003(3) 0.007(3) -0.010(3)
N3 0.074(6) 0.049(4) 0.062(5) -0.011(4) 0.012(4) 0.001(4)
C3 0.060(5) 0.037(4) 0.050(4) 0.000(3) 0.013(4) -0.002(4)
C4 0.103(9) 0.070(7) 0.074(7) 0.002(6) 0.002(7) 0.014(7)
C5 0.042(5) 0.077(6) 0.057(5) 0.021(5) 0.008(4) -0.001(4)
N5 0.079(7) 0.115(9) 0.078(6) -0.019(6) 0.037(5) -0.021(6)
C2 0.072(7) 0.061(6) 0.060(6) -0.014(4) 0.015(5) -0.001(5)
C6 0.055(6) 0.069(6) 0.069(6) 0.004(5) 0.019(5) -0.004(5)

loop_
_atom_type_symbol
_atom_type_description
_atom_type_scat_dispersion_real
_atom_type_scat_dispersion_imag
_atom_type_scat_source
C C 0.0033 0.0016 'International Tables Vol C Tables 4.2.6.8 and 6.1.1.4'
H H 0.0000 0.0000 'International Tables Vol C Tables 4.2.6.8 and 6.1.1.4'
Br Br -0.2901 2.4595 'International Tables Vol C Tables 4.2.6.8 and 6.1.1.4'
N N 0.0061 0.0033 'International Tables Vol C Tables 4.2.6.8 and 6.1.1.4'
Pb Pb -3.3944 10.1111 'International Tables Vol C Tables 4.2.6.8 and 6.1.1.4'

loop_
_geom_angle_atom_site_label_1
_geom_angle_atom_site_label_2
_geom_angle_atom_site_label_3
_geom_angle
_geom_angle_site_symmetry_1
_geom_angle_site_symmetry_3
_geom_angle_publ_flag
Br1 Pb1 Br1 171.13(3) . 4_566 ?
Br1 Pb1 Br3 93.95(3) . . ?
Br1 Pb1 Br3 94.78(3) 4_566 . ?
Br2 Pb1 Br1 89.68(3) . . ?
Br2 Pb1 Br1 91.32(3) . 4_566 ?
Br2 Pb1 Br3 93.55(3) . . ?
Br2 Pb1 Br5 177.19(3) . . ?
Br4 Pb1 Br1 85.09(3) . . ?
Br4 Pb1 Br1 86.04(3) . 4_566 ?
Br4 Pb1 Br2 95.00(3) . . ?
Br4 Pb1 Br3 171.39(3) . . ?
Br4 Pb1 Br5 87.73(3) . . ?
Br5 Pb1 Br1 89.88(3) . . ?
Br5 Pb1 Br1 89.54(3) . 4_566 ?
Br5 Pb1 Br3 83.71(3) . . ?
Pb1 Br1 Pb1 162.03(4) . 4_565 ?
H2A N2 H2B 120.0 . . ?
C1 N2 H2A 120.0 . . ?
C1 N2 H2B 120.0 . . ?
H4A N4 H4B 120.0 . . ?
C3 N4 H4A 120.0 . . ?
C3 N4 H4B 120.0 . . ?
H6A N6 H6B 120.0 . . ?
C5 N6 H6A 120.0 . . ?
C5 N6 H6B 120.0 . . ?
H1A N1 H1B 120.0 . . ?
C1 N1 H1A 120.0 . . ?
C1 N1 H1B 120.0 . . ?
N2 C1 N1 120.6(8) . . ?
N2 C1 C2 120.9(8) . . ?
N1 C1 C2 118.5(8) . . ?
H3A N3 H3B 120.0 . . ?
C3 N3 H3A 120.0 . . ?
C3 N3 H3B 120.0 . . ?
N4 C3 N3 121.7(9) . . ?
N4 C3 C4 119.7(9) . . ?
N3 C3 C4 118.6(9) . . ?
C3 C4 H4C 109.5 . . ?
C3 C4 H4D 109.5 . . ?
C3 C4 H4E 109.5 . . ?
H4C C4 H4D 109.5 . . ?
H4C C4 H4E 109.5 . . ?
H4D C4 H4E 109.5 . . ?
N6 C5 N5 120.9(11) . . ?
N6 C5 C6 119.7(11) . . ?
N5 C5 C6 119.4(9) . . ?
C5 N5 H5A 120.0 . . ?
C5 N5 H5B 120.0 . . ?
H5A N5 H5B 120.0 . . ?
C1 C2 H2C 109.5 . . ?
C1 C2 H2D 109.5 . . ?
C1 C2 H2E 109.5 . . ?
H2C C2 H2D 109.5 . . ?
H2C C2 H2E 109.5 . . ?
H2D C2 H2E 109.5 . . ?
C5 C6 H6C 109.5 . . ?
C5 C6 H6D 109.5 . . ?
C5 C6 H6E 109.5 . . ?
H6C C6 H6D 109.5 . . ?
H6C C6 H6E 109.5 . . ?
H6D C6 H6E 109.5 . . ?

loop_
_geom_bond_atom_site_label_1
_geom_bond_atom_site_label_2
_geom_bond_distance
_geom_bond_site_symmetry_2
_geom_bond_publ_flag
Pb1 Br1 3.0533(9) 4_566 ?
Pb1 Br1 3.0172(8) . ?
Pb1 Br2 2.9642(10) . ?
Pb1 Br3 3.0573(10) . ?
Pb1 Br4 2.9375(10) . ?
Pb1 Br5 3.0123(10) . ?
N2 H2A 0.8600 . ?
N2 H2B 0.8600 . ?
N2 C1 1.305(10) . ?
N4 H4A 0.8600 . ?
N4 H4B 0.8600 . ?
N4 C3 1.296(11) . ?
N6 H6A 0.8600 . ?
N6 H6B 0.8600 . ?
N6 C5 1.287(13) . ?
N1 H1A 0.8600 . ?
N1 H1B 0.8600 . ?
N1 C1 1.322(10) . ?
C1 C2 1.465(12) . ?
N3 H3A 0.8600 . ?
N3 H3B 0.8600 . ?
N3 C3 1.318(11) . ?
C3 C4 1.499(14) . ?
C4 H4C 0.9600 . ?
C4 H4D 0.9600 . ?
C4 H4E 0.9600 . ?
C5 N5 1.314(14) . ?
C5 C6 1.451(14) . ?
N5 H5A 0.8600 . ?
N5 H5B 0.8600 . ?
C2 H2C 0.9600 . ?
C2 H2D 0.9600 . ?
C2 H2E 0.9600 . ?
C6 H6C 0.9600 . ?
C6 H6D 0.9600 . ?
C6 H6E 0.9600 . ?
